data_7238116
loop_
_publ_author_name
'Churakov, Andrei V.'
'Prikhodchenko, Petr V.'
'Howard, Judith A. K.'

_publ_section_title
;
 The preparation and crystal structures of novel perhydrates
 Ph4X+Hal--&#x00B7;nH2O2: anionic hydrogen-bonded chains containing
 hydrogen peroxide
;
_journal_issue 110
_journal_name_full CrystEngComm
_journal_page_first 664
_journal_paper_doi 10.1039/b511834d
_journal_volume 7
_journal_year 2005
_chemical_formula_moiety 'C24 H20 P 1+, Br 1-, 1.84(H2 O2), 0.16(H2 O)'
_chemical_formula_sum 'C24 H24 Br O3.84 P'
_chemical_formula_weight 484.75
_chemical_name_systematic
;
Tetraphenylphosphonium bromide, hydrogenperoxide water solvate
;
_space_group_IT_number 2
_space_group_name_Hall '-P 1'
_space_group_name_H-M_alt 'P -1'
_symmetry_cell_setting triclinic
_symmetry_space_group_name_H-M 'P -1'
_atom_sites_solution_hydrogens difmap
_atom_sites_solution_primary direct
_atom_sites_solution_secondary difmap
_audit_creation_method SHELXL-97
_cell_angle_alpha 75.233(1)
_cell_angle_beta 71.189(1)
_cell_angle_gamma 70.977(1)
_cell_formula_units_Z 2
_cell_length_a 9.5924(5)
_cell_length_b 11.1652(6)
_cell_length_c 11.9082(6)
_cell_measurement_reflns_used 4567
_cell_measurement_temperature 120(2)
_cell_measurement_theta_max 30.01
_cell_measurement_theta_min 2.32
_cell_volume 1125.23(10)
_computing_structure_refinement 'SHELXL-97 (Sheldrick, 1997)'
_computing_structure_solution 'SHELXS-97 (Sheldrick, 1990)'
_diffrn_ambient_temperature 120(2)
_diffrn_measured_fraction_theta_full 0.985
_diffrn_measured_fraction_theta_max 0.985
_diffrn_measurement_device_type 'Bruker SMART 1K'
_diffrn_measurement_method \w
_diffrn_radiation_monochromator graphite
_diffrn_radiation_source 'fine-focus sealed tube'
_diffrn_radiation_type MoK\a
_diffrn_radiation_wavelength 0.71073
_diffrn_reflns_av_R_equivalents 0.0209
_diffrn_reflns_av_sigmaI/netI 0.0430
_diffrn_reflns_limit_h_max 12
_diffrn_reflns_limit_h_min -9
_diffrn_reflns_limit_k_max 14
_diffrn_reflns_limit_k_min -14
_diffrn_reflns_limit_l_max 15
_diffrn_reflns_limit_l_min -15
_diffrn_reflns_number 8122
_diffrn_reflns_theta_full 28.00
_diffrn_reflns_theta_max 28.00
_diffrn_reflns_theta_min 1.83
_exptl_absorpt_coefficient_mu 1.924
_exptl_absorpt_correction_T_max 0.8933
_exptl_absorpt_correction_T_min 0.4780
_exptl_absorpt_correction_type multi-scan
_exptl_crystal_colour colourless
_exptl_crystal_density_diffrn 1.431
_exptl_crystal_density_method 'not measured'
_exptl_crystal_description plate
_exptl_crystal_F_000 497
_exptl_crystal_size_max 0.45
_exptl_crystal_size_mid 0.08
_exptl_crystal_size_min 0.06
_refine_diff_density_max 0.491
_refine_diff_density_min -0.468
_refine_diff_density_rms 0.063
_refine_ls_extinction_method none
_refine_ls_goodness_of_fit_ref 1.030
_refine_ls_hydrogen_treatment refall
_refine_ls_matrix_type full
_refine_ls_number_parameters 376
_refine_ls_number_reflns 5351
_refine_ls_number_restraints 0
_refine_ls_restrained_S_all 1.030
_refine_ls_R_factor_all 0.0509
_refine_ls_R_factor_gt 0.0350
_refine_ls_shift/su_max 0.001
_refine_ls_shift/su_mean 0.000
_refine_ls_structure_factor_coef Fsqd
_refine_ls_weighting_details 'calc w=1/[\s^2^(Fo^2^)+(0.0364P)^2^+0.2452P] where P=(Fo^2^+2Fc^2^)/3'
_refine_ls_weighting_scheme calc
_refine_ls_wR_factor_gt 0.0765
_refine_ls_wR_factor_ref 0.0811
_reflns_number_gt 4285
_reflns_number_total 5351
_reflns_threshold_expression I>2\s(I)
_cod_data_source_file b511834d.txt
_cod_data_source_block 2a
_cod_original_cell_volume 1125.2(1)
_cod_database_code 7238116

loop_
_symmetry_equiv_pos_as_xyz
'x, y, z'
'-x, -y, -z'

loop_
_atom_site_label
_atom_site_type_symbol
_atom_site_fract_x
_atom_site_fract_y
_atom_site_fract_z
_atom_site_U_iso_or_equiv
_atom_site_adp_type
_atom_site_occupancy
_atom_site_symmetry_multiplicity
_atom_site_calc_flag
_atom_site_refinement_flags
_atom_site_disorder_assembly
_atom_site_disorder_group
P1 P 0.00421(6) 0.69944(5) 0.14623(4) 0.01703(11) Uani 1 1 d . . .
C21 C -0.0155(2) 0.55446(18) 0.25013(17) 0.0189(4) Uani 1 1 d . . .
C31 C -0.1503(2) 0.75800(19) 0.07514(18) 0.0204(4) Uani 1 1 d . . .
C41 C 0.1799(2) 0.66584(19) 0.03159(17) 0.0193(4) Uani 1 1 d . . .
C46 C 0.2547(2) 0.5403(2) 0.01130(19) 0.0215(4) Uani 1 1 d . . .
C26 C 0.0847(3) 0.5003(2) 0.32420(19) 0.0261(4) Uani 1 1 d . . .
C42 C 0.2340(2) 0.7689(2) -0.04466(19) 0.0236(4) Uani 1 1 d . . .
C22 C -0.1245(3) 0.4936(2) 0.2562(2) 0.0268(5) Uani 1 1 d . . .
C12 C 0.1485(3) 0.8084(2) 0.24393(19) 0.0240(4) Uani 1 1 d . . .
C44 C 0.4353(2) 0.6197(2) -0.1610(2) 0.0273(5) Uani 1 1 d . . .
C36 C -0.1198(3) 0.7710(2) -0.04940(19) 0.0245(4) Uani 1 1 d . . .
C11 C 0.0102(2) 0.81839(19) 0.22159(17) 0.0201(4) Uani 1 1 d . . .
C45 C 0.3830(2) 0.5183(2) -0.0851(2) 0.0261(5) Uani 1 1 d . . .
C43 C 0.3613(3) 0.7447(2) -0.14121(19) 0.0269(5) Uani 1 1 d . . .
C25 C 0.0742(3) 0.3868(2) 0.4031(2) 0.0326(5) Uani 1 1 d . . .
C35 C -0.2399(3) 0.8147(2) -0.1041(2) 0.0286(5) Uani 1 1 d . . .
C32 C -0.3014(2) 0.7866(2) 0.1455(2) 0.0246(4) Uani 1 1 d . . .
C34 C -0.3883(3) 0.8453(2) -0.0344(2) 0.0307(5) Uani 1 1 d . . .
C16 C -0.1190(3) 0.9154(2) 0.2615(2) 0.0267(5) Uani 1 1 d . . .
C24 C -0.0360(3) 0.3280(2) 0.4105(2) 0.0356(6) Uani 1 1 d . . .
C33 C -0.4204(3) 0.8315(2) 0.0898(2) 0.0303(5) Uani 1 1 d . . .
C13 C 0.1562(3) 0.8959(2) 0.3047(2) 0.0284(5) Uani 1 1 d . . .
C23 C -0.1345(3) 0.3806(2) 0.3376(2) 0.0346(5) Uani 1 1 d . . .
C14 C 0.0279(3) 0.9921(2) 0.3435(2) 0.0306(5) Uani 1 1 d . . .
C15 C -0.1095(3) 1.0021(2) 0.3228(2) 0.0315(5) Uani 1 1 d . . .
Br1 Br 0.52230(3) 0.75507(2) -0.49566(2) 0.03538(9) Uani 1 1 d . . .
O11 O 0.5334(2) 0.98395(17) -0.31008(16) 0.0347(4) Uani 1 1 d . . .
O12 O 0.6717(2) 0.89689(18) -0.36860(17) 0.0404(4) Uani 1 1 d . . .
H1 H 0.524(3) 1.045(3) -0.368(3) 0.041(8) Uiso 1 1 d . . .
H2 H 0.633(4) 0.865(3) -0.399(3) 0.071(12) Uiso 1 1 d . C .
O21 O 0.3502(3) 0.5560(3) -0.6023(3) 0.0348(6) Uani 0.84 1 d P A 1
O22 O 0.4781(3) 0.6060(3) -0.6766(2) 0.0349(6) Uani 0.84 1 d P A 1
H3 H 0.396(4) 0.481(4) -0.575(4) 0.059(13) Uiso 0.84 1 d P B 1
H4 H 0.489(4) 0.638(4) -0.628(4) 0.057(12) Uiso 0.84 1 d P C 1
O1 O 0.414(2) 0.5758(14) -0.6456(16) 0.034(3) Uani 0.16 1 d P D 2
H5 H 0.4397 0.6188 -0.6098 0.041 Uiso 0.16 1 d PR D 2
H6 H 0.4289 0.4974 -0.6122 0.041 Uiso 0.16 1 d PR D 2
H36 H -0.020(3) 0.751(2) -0.097(2) 0.017(5) Uiso 1 1 d . . .
H32 H -0.322(2) 0.772(2) 0.232(2) 0.017(5) Uiso 1 1 d . . .
H43 H 0.393(3) 0.811(2) -0.192(2) 0.025(6) Uiso 1 1 d . . .
H26 H 0.163(3) 0.540(2) 0.318(2) 0.022(6) Uiso 1 1 d . . .
H24 H -0.045(3) 0.252(3) 0.466(3) 0.050(8) Uiso 1 1 d . . .
H22 H -0.190(3) 0.531(2) 0.208(2) 0.032(7) Uiso 1 1 d . . .
H12 H 0.234(3) 0.744(2) 0.220(2) 0.025(6) Uiso 1 1 d . . .
H16 H -0.214(3) 0.922(2) 0.249(2) 0.026(6) Uiso 1 1 d . . .
H45 H 0.432(3) 0.435(3) -0.099(2) 0.034(7) Uiso 1 1 d . . .
H44 H 0.522(3) 0.604(2) -0.229(2) 0.028(6) Uiso 1 1 d . . .
H42 H 0.181(2) 0.857(2) -0.030(2) 0.023(6) Uiso 1 1 d . . .
H13 H 0.249(3) 0.889(2) 0.320(2) 0.036(7) Uiso 1 1 d . . .
H46 H 0.220(3) 0.476(2) 0.061(2) 0.027(6) Uiso 1 1 d . . .
H34 H -0.470(3) 0.876(2) -0.070(2) 0.028(6) Uiso 1 1 d . . .
H25 H 0.135(3) 0.352(3) 0.451(3) 0.043(8) Uiso 1 1 d . . .
H23 H -0.212(3) 0.345(3) 0.347(2) 0.037(7) Uiso 1 1 d . . .
H14 H 0.032(3) 1.056(3) 0.380(3) 0.045(8) Uiso 1 1 d . . .
H35 H -0.224(3) 0.823(2) -0.187(2) 0.036(7) Uiso 1 1 d . . .
H33 H -0.519(3) 0.850(2) 0.138(2) 0.029(6) Uiso 1 1 d . . .
H15 H -0.198(3) 1.063(3) 0.353(2) 0.038(7) Uiso 1 1 d . . .

loop_
_atom_site_aniso_label
_atom_site_aniso_U_11
_atom_site_aniso_U_22
_atom_site_aniso_U_33
_atom_site_aniso_U_23
_atom_site_aniso_U_13
_atom_site_aniso_U_12
P1 0.0176(2) 0.0164(2) 0.0164(2) -0.00187(19) -0.00291(19) -0.00585(19)
C21 0.0219(10) 0.0148(9) 0.0164(9) -0.0026(7) -0.0007(8) -0.0047(7)
C31 0.0213(10) 0.0177(10) 0.0229(10) -0.0017(8) -0.0069(8) -0.0064(8)
C41 0.0190(10) 0.0225(10) 0.0170(9) -0.0030(8) -0.0039(8) -0.0074(8)
C46 0.0224(10) 0.0222(10) 0.0215(10) -0.0033(8) -0.0061(8) -0.0080(8)
C26 0.0301(12) 0.0239(11) 0.0233(11) -0.0034(8) -0.0070(9) -0.0063(9)
C42 0.0266(11) 0.0211(11) 0.0221(10) -0.0031(8) -0.0027(9) -0.0091(9)
C22 0.0257(11) 0.0230(11) 0.0300(12) -0.0031(9) -0.0034(9) -0.0093(9)
C12 0.0259(11) 0.0232(11) 0.0231(10) -0.0049(8) -0.0048(9) -0.0078(9)
C44 0.0206(11) 0.0410(13) 0.0207(10) -0.0110(9) 0.0000(9) -0.0098(9)
C36 0.0262(11) 0.0243(11) 0.0237(11) -0.0017(8) -0.0056(9) -0.0102(9)
C11 0.0250(10) 0.0176(10) 0.0179(9) -0.0021(7) -0.0037(8) -0.0083(8)
C45 0.0250(11) 0.0266(12) 0.0260(11) -0.0123(9) -0.0048(9) -0.0015(9)
C43 0.0283(12) 0.0331(12) 0.0202(10) -0.0003(9) -0.0028(9) -0.0161(10)
C25 0.0442(14) 0.0225(11) 0.0241(11) -0.0032(9) -0.0100(11) 0.0010(10)
C35 0.0380(13) 0.0265(12) 0.0268(12) 0.0029(9) -0.0154(10) -0.0147(10)
C32 0.0230(11) 0.0246(11) 0.0258(11) -0.0031(9) -0.0053(9) -0.0078(8)
C34 0.0328(12) 0.0235(11) 0.0424(14) 0.0038(10) -0.0224(11) -0.0106(9)
C16 0.0259(11) 0.0227(11) 0.0298(12) -0.0064(9) -0.0057(9) -0.0042(9)
C24 0.0530(16) 0.0172(11) 0.0250(12) -0.0022(9) 0.0046(11) -0.0098(10)
C33 0.0235(12) 0.0264(12) 0.0410(14) -0.0035(10) -0.0108(10) -0.0062(9)
C13 0.0371(13) 0.0312(12) 0.0227(11) -0.0018(9) -0.0069(10) -0.0195(10)
C23 0.0367(13) 0.0252(12) 0.0383(14) -0.0054(10) 0.0028(11) -0.0159(10)
C14 0.0516(15) 0.0250(12) 0.0192(10) -0.0038(9) -0.0059(10) -0.0188(11)
C15 0.0392(14) 0.0227(11) 0.0272(12) -0.0084(9) -0.0002(10) -0.0063(10)
Br1 0.05639(17) 0.02709(13) 0.02787(13) 0.00011(9) -0.01589(11) -0.01671(11)
O11 0.0438(10) 0.0273(9) 0.0268(9) -0.0015(7) -0.0049(8) -0.0078(8)
O12 0.0403(10) 0.0385(10) 0.0457(11) -0.0168(9) -0.0191(9) 0.0003(8)
O21 0.0273(15) 0.0339(15) 0.0432(17) -0.0030(12) -0.0087(12) -0.0112(12)
O22 0.0380(16) 0.0447(16) 0.0282(12) -0.0131(11) -0.0009(11) -0.0211(11)
O1 0.035(11) 0.028(8) 0.047(12) -0.013(8) -0.020(9) -0.005(7)

loop_
_atom_type_symbol
_atom_type_description
_atom_type_scat_dispersion_real
_atom_type_scat_dispersion_imag
_atom_type_scat_source
C C 0.0033 0.0016 'International Tables Vol C Tables 4.2.6.8 and 6.1.1.4'
H H 0.0000 0.0000 'International Tables Vol C Tables 4.2.6.8 and 6.1.1.4'
O O 0.0106 0.0060 'International Tables Vol C Tables 4.2.6.8 and 6.1.1.4'
P P 0.1023 0.0942 'International Tables Vol C Tables 4.2.6.8 and 6.1.1.4'
Br Br -0.2901 2.4595 'International Tables Vol C Tables 4.2.6.8 and 6.1.1.4'

loop_
_geom_angle_atom_site_label_1
_geom_angle_atom_site_label_2
_geom_angle_atom_site_label_3
_geom_angle
_geom_angle_site_symmetry_1
_geom_angle_site_symmetry_3
C41 P1 C21 109.39(9) . .
C41 P1 C31 108.10(9) . .
C21 P1 C31 109.34(9) . .
C41 P1 C11 107.80(9) . .
C21 P1 C11 110.72(9) . .
C31 P1 C11 111.42(9) . .
C41 P1 P1 70.07(6) . 2_565
C21 P1 P1 72.38(6) . 2_565
C31 P1 P1 67.57(6) . 2_565
C11 P1 P1 176.82(7) . 2_565
C41 P1 P1 80.73(7) . 2_575
C21 P1 P1 168.43(6) . 2_575
C31 P1 P1 71.39(6) . 2_575
C11 P1 P1 59.57(6) . 2_575
P1 P1 P1 117.433(15) 2_565 2_575
C22 C21 C26 119.92(19) . .
C22 C21 P1 121.70(16) . .
C26 C21 P1 118.36(15) . .
C36 C31 C32 120.00(19) . .
C36 C31 P1 120.15(16) . .
C32 C31 P1 119.82(16) . .
C46 C41 C42 120.29(18) . .
C46 C41 P1 120.56(15) . .
C42 C41 P1 118.90(15) . .
C45 C46 C41 119.3(2) . .
C45 C46 H46 121.4(15) . .
C41 C46 H46 119.3(15) . .
C25 C26 C21 119.5(2) . .
C25 C26 H26 120.1(13) . .
C21 C26 H26 120.4(13) . .
C43 C42 C41 119.39(19) . .
C43 C42 H42 120.9(13) . .
C41 C42 H42 119.7(13) . .
C23 C22 C21 119.6(2) . .
C23 C22 H22 121.6(16) . .
C21 C22 H22 118.7(16) . .
C13 C12 C11 119.7(2) . .
C13 C12 H12 119.0(14) . .
C11 C12 H12 121.3(14) . .
C45 C44 C43 120.4(2) . .
C45 C44 H44 119.7(15) . .
C43 C44 H44 119.9(15) . .
C31 C36 C35 120.0(2) . .
C31 C36 H36 121.0(13) . .
C35 C36 H36 119.0(13) . .
C16 C11 C12 119.72(18) . .
C16 C11 P1 122.09(15) . .
C12 C11 P1 118.14(15) . .
C44 C45 C46 120.5(2) . .
C44 C45 H45 120.5(16) . .
C46 C45 H45 119.1(16) . .
C44 C43 C42 120.1(2) . .
C44 C43 H43 120.5(15) . .
C42 C43 H43 119.3(15) . .
C26 C25 C24 120.4(2) . .
C26 C25 H25 120.9(19) . .
C24 C25 H25 118.6(19) . .
C34 C35 C36 119.6(2) . .
C34 C35 H35 118.2(15) . .
C36 C35 H35 122.2(15) . .
C33 C32 C31 119.5(2) . .
C33 C32 H32 121.0(12) . .
C31 C32 H32 119.5(12) . .
C35 C34 C33 121.0(2) . .
C35 C34 H34 120.7(15) . .
C33 C34 H34 118.3(15) . .
C15 C16 C11 119.8(2) . .
C15 C16 H16 119.6(14) . .
C11 C16 H16 120.6(14) . .
C23 C24 C25 120.3(2) . .
C23 C24 H24 119.6(17) . .
C25 C24 H24 120.1(17) . .
C34 C33 C32 119.9(2) . .
C34 C33 H33 122.2(15) . .
C32 C33 H33 117.9(15) . .
C14 C13 C12 120.2(2) . .
C14 C13 H13 120.1(16) . .
C12 C13 H13 119.7(16) . .
C24 C23 C22 120.2(2) . .
C24 C23 H23 119.9(17) . .
C22 C23 H23 119.7(17) . .
C13 C14 C15 120.6(2) . .
C13 C14 H14 121.7(17) . .
C15 C14 H14 117.7(17) . .
C14 C15 C16 120.0(2) . .
C14 C15 H15 121.4(16) . .
C16 C15 H15 118.5(16) . .
H1 Br1 H4 92.1(11) 2_674 .
H1 Br1 H3 159.2(11) 2_674 2_664
H4 Br1 H3 69.8(12) . 2_664
H1 Br1 H2 86.1(10) 2_674 .
H4 Br1 H2 163.4(12) . .
H3 Br1 H2 108.2(12) 2_664 .
H1 Br1 Br1 131.0(6) 2_674 2_664
H4 Br1 Br1 39.4(9) . 2_664
H3 Br1 Br1 33.6(9) 2_664 2_664
H2 Br1 Br1 141.8(8) . 2_664
O12 O11 H1 99.6(19) . .
O11 O12 H2 98(3) . .
O22 O21 H3 101(3) . .
O22 O21 H5 33.0 . .
H3 O21 H5 101.8 . .
O22 O21 H6 69.8 . .
H3 O21 H6 33.5 . .
H5 O21 H6 82.7 . .
O21 O22 H4 99(3) . .
O21 O22 H5 59.2 . .
H4 O22 H5 39.9 . .
O21 O22 H6 33.5 . .
H4 O22 H6 106.0 . .
H5 O22 H6 73.9 . .
H3 O1 H4 118(3) . .
H3 O1 H5 105.7 . .
H4 O1 H5 20.8 . .
H3 O1 H6 19.4 . .
H4 O1 H6 116.3 . .
H5 O1 H6 110.9 . .

loop_
_geom_bond_atom_site_label_1
_geom_bond_atom_site_label_2
_geom_bond_distance
_geom_bond_site_symmetry_2
P1 C41 1.792(2) .
P1 C21 1.793(2) .
P1 C31 1.799(2) .
P1 C11 1.806(2) .
P1 P1 6.3475(10) 2_565
P1 P1 6.7153(10) 2_575
C21 C22 1.396(3) .
C21 C26 1.402(3) .
C31 C36 1.394(3) .
C31 C32 1.399(3) .
C41 C46 1.394(3) .
C41 C42 1.403(3) .
C46 C45 1.389(3) .
C46 H46 0.88(2) .
C26 C25 1.383(3) .
C26 H26 0.97(2) .
C42 C43 1.387(3) .
C42 H42 0.98(2) .
C22 C23 1.391(3) .
C22 H22 0.91(3) .
C12 C13 1.387(3) .
C12 C11 1.401(3) .
C12 H12 0.92(2) .
C44 C45 1.381(3) .
C44 C43 1.386(3) .
C44 H44 0.96(2) .
C36 C35 1.394(3) .
C36 H36 0.93(2) .
C11 C16 1.394(3) .
C45 H45 0.93(3) .
C43 H43 0.90(2) .
C25 C24 1.385(4) .
C25 H25 0.88(3) .
C35 C34 1.378(3) .
C35 H35 0.93(3) .
C32 C33 1.393(3) .
C32 H32 0.96(2) .
C34 C33 1.388(3) .
C34 H34 0.93(2) .
C16 C15 1.393(3) .
C16 H16 0.95(2) .
C24 C23 1.378(4) .
C24 H24 0.94(3) .
C33 H33 0.93(2) .
C13 C14 1.381(3) .
C13 H13 0.94(3) .
C23 H23 0.92(3) .
C14 C15 1.381(4) .
C14 H14 0.94(3) .
C15 H15 0.93(3) .
Br1 H1 2.41(3) 2_674
Br1 H4 2.43(4) .
Br1 H3 2.50(5) 2_664
Br1 H2 2.50(4) .
Br1 Br1 5.8782(5) 2_664
O11 O12 1.449(2) .
O11 H1 0.84(3) .
O12 H2 0.81(4) .
O21 O22 1.447(3) .
O21 H3 0.84(4) .
O21 H5 1.2440 .
O21 H6 0.8197 .
O22 H4 0.81(4) .
O22 H5 0.7892 .
O22 H6 1.3953 .
O1 H3 1.19(4) .
O1 H4 1.25(4) .
O1 H5 0.8499 .
O1 H6 0.8499 .

loop_
_geom_hbond_atom_site_label_D
_geom_hbond_atom_site_label_H
_geom_hbond_atom_site_label_A
_geom_hbond_distance_DH
_geom_hbond_distance_HA
_geom_hbond_distance_DA
_geom_hbond_angle_DHA
_geom_hbond_site_symmetry_A
O12 H2 Br1 0.81(4) 2.50(4) 3.3091(19) 177(3) .
O22 H4 Br1 0.81(4) 2.43(4) 3.236(3) 174(4) .
O11 H1 Br1 0.84(3) 2.41(3) 3.2362(18) 169(3) 2_674
O21 H3 Br1 0.84(4) 2.50(5) 3.317(3) 165(3) 2_664
O1 H5 Br1 0.85 2.71 3.557(14) 179.8 .
O1 H6 Br1 0.85 2.74 3.588(16) 179.9 2_664

loop_
_geom_torsion_atom_site_label_1
_geom_torsion_atom_site_label_2
_geom_torsion_atom_site_label_3
_geom_torsion_atom_site_label_4
_geom_torsion
H1 O11 O12 H2 -84(3)
H3 O21 O22 H4 -92(4)
